data_4037528
loop_
_publ_author_name
'Miao, Maozhong'
'Luo, Yi'
'Xu, Huaping'
'Jin, Mengchao'
'Chen, Zhengkai'
'Xu, Jianfeng'
'Ren, Hongjun'

_publ_section_title
;
 Strain-Promoted Nitration of 3-Cyclopropylideneprop-2-en-1-ones and the
 Application for the Synthesis of Pyrroles.
;
_journal_issue 23
_journal_name_full 'The Journal of organic chemistry'
_journal_page_first 12224
_journal_page_last 12237
_journal_paper_doi 10.1021/acs.joc.7b02087
_journal_volume 82
_journal_year 2017
_chemical_formula_moiety 'C18 H18 N O2 S'
_chemical_formula_sum 'C18 H18 N O2 S'
_chemical_formula_weight 312.39
_space_group_crystal_system triclinic
_space_group_IT_number 2
_space_group_name_Hall '-P 1'
_space_group_name_H-M_alt 'P -1'
_atom_sites_solution_hydrogens geom
_atom_sites_solution_primary direct
_audit_creation_date 2017-04-27
_audit_creation_method
;
Olex2 1.2
(compiled 2017.03.28 svn.r3405 for OlexSys, GUI svn.r5335)
;
_cell_angle_alpha 108.463(10)
_cell_angle_beta 90.621(8)
_cell_angle_gamma 108.390(9)
_cell_formula_units_Z 2
_cell_length_a 8.1086(8)
_cell_length_b 9.7037(10)
_cell_length_c 11.3963(12)
_cell_measurement_reflns_used 1681
_cell_measurement_temperature 293(2)
_cell_measurement_theta_max 29.2392
_cell_measurement_theta_min 3.4531
_cell_volume 800.98(16)
_computing_cell_refinement
;
CrysAlisPro, Agilent Technologies,
Version 1.171.35.11 (release 16-05-2011 CrysAlis171 .NET)
(compiled May 16 2011,17:55:39)
;
_computing_data_collection
;
CrysAlisPro, Agilent Technologies,
Version 1.171.35.11 (release 16-05-2011 CrysAlis171 .NET)
(compiled May 16 2011,17:55:39)
;
_computing_data_reduction
;
CrysAlisPro, Agilent Technologies,
Version 1.171.35.11 (release 16-05-2011 CrysAlis171 .NET)
(compiled May 16 2011,17:55:39)
;
_computing_molecular_graphics 'Olex2 (Dolomanov et al., 2009)'
_computing_publication_material 'Olex2 (Dolomanov et al., 2009)'
_computing_structure_refinement 'ShelXL (Sheldrick, 2015)'
_computing_structure_solution 'ShelXS (Sheldrick, 2008)'
_diffrn_ambient_temperature 293.15
_diffrn_detector_area_resol_mean 10.3592
_diffrn_measured_fraction_theta_full 0.996
_diffrn_measured_fraction_theta_max 0.996
_diffrn_measurement_details
;
#__ type_ start__ end____ width___ exp.time_
  1 omega  -74.00   12.00   1.0000   18.0000
omega____ theta____ kappa____ phi______ frames
    -      -11.4683  -38.0000  -30.0000 86

#__ type_ start__ end____ width___ exp.time_
  2 omega  -38.00   63.00   1.0000   18.0000
omega____ theta____ kappa____ phi______ frames
    -      -11.4683   38.0000  150.0000 101

#__ type_ start__ end____ width___ exp.time_
  3 omega  -22.00   69.00   1.0000   18.0000
omega____ theta____ kappa____ phi______ frames
    -       11.7808   77.0000  -90.0000 91
;
_diffrn_measurement_device_type 'Xcalibur, Atlas, Gemini ultra'
_diffrn_measurement_method '\w scans'
_diffrn_orient_matrix_UB_11 -0.0351054000
_diffrn_orient_matrix_UB_12 0.0553847000
_diffrn_orient_matrix_UB_13 -0.0076455000
_diffrn_orient_matrix_UB_21 -0.0803514000
_diffrn_orient_matrix_UB_22 -0.0595238000
_diffrn_orient_matrix_UB_23 -0.0286157000
_diffrn_orient_matrix_UB_31 -0.0306517000
_diffrn_orient_matrix_UB_32 0.0092258000
_diffrn_orient_matrix_UB_33 0.0591141000
_diffrn_radiation_monochromator graphite
_diffrn_radiation_type MoK\a
_diffrn_radiation_wavelength 0.71073
_diffrn_reflns_av_R_equivalents 0.0332
_diffrn_reflns_av_unetI/netI 0.0531
_diffrn_reflns_Laue_measured_fraction_full 0.996
_diffrn_reflns_Laue_measured_fraction_max 0.996
_diffrn_reflns_limit_h_max 9
_diffrn_reflns_limit_h_min -8
_diffrn_reflns_limit_k_max 9
_diffrn_reflns_limit_k_min -11
_diffrn_reflns_limit_l_max 12
_diffrn_reflns_limit_l_min -13
_diffrn_reflns_number 4994
_diffrn_reflns_point_group_measured_fraction_full 0.996
_diffrn_reflns_point_group_measured_fraction_max 0.996
_diffrn_reflns_theta_full 25.242
_diffrn_reflns_theta_max 25.350
_diffrn_reflns_theta_min 3.460
_diffrn_source 'Enhance (Mo) X-ray Source'
_exptl_absorpt_coefficient_mu 0.208
_exptl_absorpt_correction_T_max 1.00000
_exptl_absorpt_correction_T_min 0.71870
_exptl_absorpt_correction_type multi-scan
_exptl_absorpt_process_details
;
CrysAlisPro, Agilent Technologies,
Version 1.171.35.11 (release 16-05-2011 CrysAlis171 .NET)
(compiled May 16 2011,17:55:39)
Empirical absorption correction using spherical harmonics,
 implemented in SCALE3 ABSPACK scaling algorithm.
;
_exptl_crystal_colour yellow
_exptl_crystal_colour_primary yellow
_exptl_crystal_density_diffrn 1.295
_exptl_crystal_description block
_exptl_crystal_F_000 330
_exptl_crystal_size_max 0.42
_exptl_crystal_size_mid 0.36
_exptl_crystal_size_min 0.3
_refine_diff_density_max 0.681
_refine_diff_density_min -0.516
_refine_diff_density_rms 0.092
_refine_ls_extinction_method none
_refine_ls_goodness_of_fit_ref 1.036
_refine_ls_hydrogen_treatment constr
_refine_ls_matrix_type full
_refine_ls_number_parameters 200
_refine_ls_number_reflns 2925
_refine_ls_number_restraints 0
_refine_ls_restrained_S_all 1.036
_refine_ls_R_factor_all 0.1130
_refine_ls_R_factor_gt 0.0817
_refine_ls_shift/su_max 0.002
_refine_ls_shift/su_mean 0.000
_refine_ls_structure_factor_coef Fsqd
_refine_ls_weighting_details 'w=1/[\s^2^(Fo^2^)+(0.1557P)^2^+0.3197P] where P=(Fo^2^+2Fc^2^)/3'
_refine_ls_weighting_scheme calc
_refine_ls_wR_factor_gt 0.2263
_refine_ls_wR_factor_ref 0.2667
_reflns_Friedel_coverage 0.000
_reflns_number_gt 1963
_reflns_number_total 2925
_reflns_threshold_expression 'I > 2\s(I)'
_cod_data_source_file jo7b02087_si_001.cif
_cod_data_source_block 170426_xhp_3_105_cmpd_5j
_cod_original_cell_volume 800.97(15)
_cod_database_code 4037528
_shelx_shelxl_version_number 2016/6
_chemical_oxdiff_formula 'c10 h10 n2 o8 s1'
_shelx_space_group_comment
;
The symmetry employed for this shelxl refinement is uniquely defined
by the following loop, which should always be used as a source of
symmetry information in preference to the above space-group names.
They are only intended as comments.
;
_shelx_estimated_absorpt_t_max 0.940
_shelx_estimated_absorpt_t_min 0.918
_reflns_odcompleteness_completeness 99.51
_reflns_odcompleteness_iscentric 1
_reflns_odcompleteness_theta 26.32
_olex2_refinement_description
;
1. Fixed Uiso
 At 1.2 times of:
  All C(H) groups, All C(H,H) groups, All N(H) groups
 At 1.5 times of:
  All C(H,H,H) groups
2.a Secondary CH2 refined with riding coordinates:
 C3(H3A,H3B), C15(H15A,H15B), C16(H16A,H16B)
2.b Aromatic/amide H refined with riding coordinates:
 N1(H1), C1(H1A), C2(H2), C7(H7), C10(H10), C11(H11), C12(H12), C13(H13),
 C14(H14)
2.c Idealised Me refined as rotating group:
 C18(H18A,H18B,H18C)
;
_olex2_submission_special_instructions 'No special instructions were received'

loop_
_space_group_symop_operation_xyz
'x, y, z'
'-x, -y, -z'

loop_
_atom_site_label
_atom_site_type_symbol
_atom_site_fract_x
_atom_site_fract_y
_atom_site_fract_z
_atom_site_U_iso_or_equiv
_atom_site_adp_type
_atom_site_occupancy
_atom_site_site_symmetry_order
_atom_site_calc_flag
_atom_site_refinement_flags_posn
S1 S 0.27622(16) 0.59861(14) 0.72444(12) 0.0710(5) Uani 1 1 d .
O1 O 1.0894(4) 0.3242(4) 0.3797(3) 0.0701(9) Uani 1 1 d .
O2 O 1.0295(4) 0.2215(4) 0.5290(3) 0.0679(9) Uani 1 1 d .
N1 N 0.6659(4) 0.4565(4) 0.7272(3) 0.0477(8) Uani 1 1 d .
H1 H 0.741830 0.528914 0.708886 0.057 Uiso 1 1 calc R
C1 C 0.3249(7) 0.7886(5) 0.7806(4) 0.0653(12) Uani 1 1 d .
H1A H 0.250862 0.839499 0.766693 0.078 Uiso 1 1 calc R
C2 C 0.4858(7) 0.8618(5) 0.8496(4) 0.0632(12) Uani 1 1 d .
H2 H 0.533548 0.968621 0.884467 0.076 Uiso 1 1 calc R
C3 C 0.5748(5) 0.7622(4) 0.8640(3) 0.0404(8) Uani 1 1 d .
H3A H 0.592785 0.773373 0.951241 0.049 Uiso 1 1 calc R
H3B H 0.688172 0.787810 0.833943 0.049 Uiso 1 1 calc R
C4 C 0.4673(5) 0.6049(4) 0.7922(3) 0.0455(9) Uani 1 1 d .
C5 C 0.5125(5) 0.4649(4) 0.7727(3) 0.0429(9) Uani 1 1 d .
C6 C 0.4263(5) 0.3273(4) 0.7912(3) 0.0433(9) Uani 1 1 d .
C7 C 0.5345(5) 0.2341(5) 0.7525(3) 0.0492(9) Uani 1 1 d .
H7 H 0.509180 0.133791 0.752663 0.059 Uiso 1 1 calc R
C8 C 0.6810(5) 0.3166(5) 0.7152(3) 0.0485(9) Uani 1 1 d .
C9 C 0.2623(5) 0.2814(4) 0.8455(3) 0.0429(9) Uani 1 1 d .
C10 C 0.2126(5) 0.3855(5) 0.9413(3) 0.0491(9) Uani 1 1 d .
H10 H 0.280148 0.489557 0.969755 0.059 Uiso 1 1 calc R
C11 C 0.0620(6) 0.3333(6) 0.9940(4) 0.0593(11) Uani 1 1 d .
H11 H 0.029247 0.403389 1.057652 0.071 Uiso 1 1 calc R
C12 C -0.0396(6) 0.1802(6) 0.9539(4) 0.0638(12) Uani 1 1 d .
H12 H -0.139685 0.146498 0.990398 0.077 Uiso 1 1 calc R
C13 C 0.0083(6) 0.0779(5) 0.8598(4) 0.0630(12) Uani 1 1 d .
H13 H -0.059535 -0.026107 0.832463 0.076 Uiso 1 1 calc R
C14 C 0.1554(5) 0.1269(4) 0.8050(4) 0.0510(10) Uani 1 1 d .
H14 H 0.184233 0.055832 0.739652 0.061 Uiso 1 1 calc R
C15 C 0.8398(6) 0.2766(5) 0.6774(4) 0.0584(11) Uani 1 1 d .
H15A H 0.940852 0.354301 0.733399 0.070 Uiso 1 1 calc R
H15B H 0.828679 0.178851 0.687911 0.070 Uiso 1 1 calc R
C16 C 0.8731(6) 0.2647(6) 0.5472(4) 0.0675(13) Uani 1 1 d .
H16A H 0.774507 0.187089 0.488774 0.081 Uiso 1 1 calc R
H16B H 0.891588 0.362797 0.535080 0.081 Uiso 1 1 calc R
C17 C 1.1281(5) 0.2627(5) 0.4469(4) 0.0548(10) Uani 1 1 d .
C18 C 1.2921(7) 0.2237(7) 0.4485(4) 0.0819(15) Uani 1 1 d .
H18A H 1.389510 0.316298 0.487808 0.123 Uiso 1 1 calc GR
H18B H 1.310967 0.175726 0.364579 0.123 Uiso 1 1 calc GR
H18C H 1.281016 0.154071 0.494205 0.123 Uiso 1 1 calc GR

loop_
_atom_site_aniso_label
_atom_site_aniso_U_11
_atom_site_aniso_U_22
_atom_site_aniso_U_33
_atom_site_aniso_U_23
_atom_site_aniso_U_13
_atom_site_aniso_U_12
S1 0.0669(9) 0.0586(8) 0.0865(9) 0.0266(6) -0.0016(6) 0.0181(6)
O1 0.067(2) 0.080(2) 0.075(2) 0.0428(17) 0.0165(15) 0.0228(17)
O2 0.079(2) 0.086(2) 0.0697(19) 0.0437(17) 0.0346(15) 0.0505(18)
N1 0.0442(18) 0.0439(19) 0.0533(18) 0.0216(14) 0.0110(13) 0.0074(14)
C1 0.083(3) 0.064(3) 0.071(3) 0.035(2) 0.021(2) 0.042(3)
C2 0.089(3) 0.043(2) 0.052(2) 0.0162(18) 0.011(2) 0.014(2)
C3 0.045(2) 0.0352(19) 0.0458(18) 0.0228(14) 0.0150(14) 0.0098(15)
C4 0.054(2) 0.039(2) 0.0451(19) 0.0190(15) 0.0113(16) 0.0117(17)
C5 0.043(2) 0.039(2) 0.048(2) 0.0176(15) 0.0067(15) 0.0115(16)
C6 0.041(2) 0.039(2) 0.050(2) 0.0187(15) 0.0073(15) 0.0097(16)
C7 0.052(2) 0.043(2) 0.057(2) 0.0244(17) 0.0120(17) 0.0146(18)
C8 0.052(2) 0.050(2) 0.050(2) 0.0225(17) 0.0127(16) 0.0201(18)
C9 0.044(2) 0.042(2) 0.048(2) 0.0232(16) 0.0089(15) 0.0124(16)
C10 0.052(2) 0.050(2) 0.050(2) 0.0208(17) 0.0106(16) 0.0182(18)
C11 0.061(3) 0.076(3) 0.051(2) 0.024(2) 0.0182(18) 0.034(2)
C12 0.050(2) 0.080(3) 0.064(3) 0.037(2) 0.017(2) 0.012(2)
C13 0.056(3) 0.055(3) 0.077(3) 0.033(2) 0.012(2) 0.007(2)
C14 0.056(2) 0.042(2) 0.054(2) 0.0193(17) 0.0120(17) 0.0119(18)
C15 0.056(2) 0.065(3) 0.062(2) 0.026(2) 0.0175(19) 0.025(2)
C16 0.074(3) 0.087(4) 0.062(3) 0.038(2) 0.022(2) 0.040(3)
C17 0.058(3) 0.055(3) 0.049(2) 0.0127(18) 0.0121(18) 0.020(2)
C18 0.082(3) 0.107(4) 0.068(3) 0.029(3) 0.022(2) 0.048(3)

loop_
_atom_type_symbol
_atom_type_description
_atom_type_scat_dispersion_real
_atom_type_scat_dispersion_imag
_atom_type_scat_source
C C 0.0033 0.0016 'International Tables Vol C Tables 4.2.6.8 and 6.1.1.4'
H H 0.0000 0.0000 'International Tables Vol C Tables 4.2.6.8 and 6.1.1.4'
N N 0.0061 0.0033 'International Tables Vol C Tables 4.2.6.8 and 6.1.1.4'
O O 0.0106 0.0060 'International Tables Vol C Tables 4.2.6.8 and 6.1.1.4'
S S 0.1246 0.1234 'International Tables Vol C Tables 4.2.6.8 and 6.1.1.4'

loop_
_geom_angle_atom_site_label_1
_geom_angle_atom_site_label_2
_geom_angle_atom_site_label_3
_geom_angle
C1 S1 C4 93.4(2)
C17 O2 C16 118.3(3)
C5 N1 H1 124.9
C8 N1 H1 124.9
C8 N1 C5 110.2(3)
S1 C1 H1A 123.8
C2 C1 S1 112.5(3)
C2 C1 H1A 123.8
C1 C2 H2 122.6
C1 C2 C3 114.8(4)
C3 C2 H2 122.6
C2 C3 H3A 110.1
C2 C3 H3B 110.1
C2 C3 C4 107.8(3)
H3A C3 H3B 108.5
C4 C3 H3A 110.1
C4 C3 H3B 110.1
C3 C4 S1 111.4(3)
C3 C4 C5 126.9(3)
C5 C4 S1 121.6(3)
N1 C5 C4 119.9(3)
N1 C5 C6 108.0(3)
C6 C5 C4 132.1(3)
C5 C6 C7 105.9(3)
C5 C6 C9 129.6(3)
C7 C6 C9 124.4(3)
C6 C7 H7 125.7
C8 C7 C6 108.7(3)
C8 C7 H7 125.7
N1 C8 C15 123.1(4)
C7 C8 N1 107.2(3)
C7 C8 C15 129.5(4)
C10 C9 C6 122.5(3)
C10 C9 C14 117.9(3)
C14 C9 C6 119.5(3)
C9 C10 H10 120.1
C11 C10 C9 119.8(4)
C11 C10 H10 120.1
C10 C11 H11 119.4
C12 C11 C10 121.2(4)
C12 C11 H11 119.4
C11 C12 H12 120.4
C13 C12 C11 119.2(4)
C13 C12 H12 120.4
C12 C13 H13 119.6
C12 C13 C14 120.7(4)
C14 C13 H13 119.6
C9 C14 H14 119.4
C13 C14 C9 121.2(4)
C13 C14 H14 119.4
C8 C15 H15A 108.5
C8 C15 H15B 108.5
H15A C15 H15B 107.5
C16 C15 C8 115.0(4)
C16 C15 H15A 108.5
C16 C15 H15B 108.5
O2 C16 C15 106.1(3)
O2 C16 H16A 110.5
O2 C16 H16B 110.5
C15 C16 H16A 110.5
C15 C16 H16B 110.5
H16A C16 H16B 108.7
O1 C17 O2 123.4(4)
O1 C17 C18 125.0(4)
O2 C17 C18 111.6(4)
C17 C18 H18A 109.5
C17 C18 H18B 109.5
C17 C18 H18C 109.5
H18A C18 H18B 109.5
H18A C18 H18C 109.5
H18B C18 H18C 109.5

loop_
_geom_bond_atom_site_label_1
_geom_bond_atom_site_label_2
_geom_bond_distance
S1 C1 1.659(5)
S1 C4 1.699(4)
O1 C17 1.201(5)
O2 C16 1.453(5)
O2 C17 1.314(5)
N1 H1 0.8600
N1 C5 1.369(5)
N1 C8 1.365(5)
C1 H1A 0.9300
C1 C2 1.366(7)
C2 H2 0.9300
C2 C3 1.420(6)
C3 H3A 0.9700
C3 H3B 0.9700
C3 C4 1.454(5)
C4 C5 1.467(5)
C5 C6 1.381(5)
C6 C7 1.428(5)
C6 C9 1.473(5)
C7 H7 0.9300
C7 C8 1.364(5)
C8 C15 1.488(5)
C9 C10 1.393(5)
C9 C14 1.394(5)
C10 H10 0.9300
C10 C11 1.389(6)
C11 H11 0.9300
C11 C12 1.373(6)
C12 H12 0.9300
C12 C13 1.365(6)
C13 H13 0.9300
C13 C14 1.373(6)
C14 H14 0.9300
C15 H15A 0.9700
C15 H15B 0.9700
C15 C16 1.486(6)
C16 H16A 0.9700
C16 H16B 0.9700
C17 C18 1.494(6)
C18 H18A 0.9600
C18 H18B 0.9600
C18 H18C 0.9600
